data_7122822
loop_
_publ_author_name
'Huang, Zhe'
'Jia, Chuandong'
'Wu, Biao'
'Jansone-Popova, Santa'
'Seipp, Charles Aaron'
'Custelcean, Radu'

_publ_section_title
;
 Selective binding of (thio)sulfate and phosphate in water by quaternary
 ammonium functionalized oligo-ureas
;
_journal_name_full 'Chemical Communications'
_journal_paper_doi 10.1039/C8CC09550G
_journal_year 2019
_chemical_formula_sum 'C33 H40 N8 O7 S'
_chemical_formula_weight 692.79
_space_group_crystal_system monoclinic
_space_group_IT_number 14
_space_group_name_Hall '-P 2yn'
_space_group_name_H-M_alt 'P 1 21/n 1'
_symmetry_space_group_name_Hall '-P 2yn'
_symmetry_space_group_name_H-M 'P 1 21/n 1'
_atom_sites_solution_hydrogens geom
_audit_creation_method SHELXL-2017/1
_audit_update_record
;
2018-12-14 deposited with the CCDC.
2019-01-11 downloaded from the CCDC.
;
_cell_angle_alpha 90
_cell_angle_beta 107.690(2)
_cell_angle_gamma 90
_cell_formula_units_Z 4
_cell_length_a 17.2362(14)
_cell_length_b 16.4307(13)
_cell_length_c 19.3949(16)
_cell_measurement_reflns_used 13042
_cell_measurement_temperature 173(2)
_cell_measurement_theta_max 28.372
_cell_measurement_theta_min 1.753
_cell_volume 5233.0(7)
_computing_structure_refinement 'SHELXL-2017/1 (Sheldrick, 2017)'
_diffrn_ambient_temperature 173(2)
_diffrn_measured_fraction_theta_full 1.000
_diffrn_measured_fraction_theta_max 0.996
_diffrn_measurement_device_type BRUKER
_diffrn_measurement_method single-crystal
_diffrn_radiation_type MoK\a
_diffrn_radiation_wavelength 0.71073
_diffrn_reflns_av_R_equivalents 0.0804
_diffrn_reflns_av_unetI/netI 0.0845
_diffrn_reflns_Laue_measured_fraction_full 1.000
_diffrn_reflns_Laue_measured_fraction_max 0.996
_diffrn_reflns_limit_h_max 22
_diffrn_reflns_limit_h_min -23
_diffrn_reflns_limit_k_max 21
_diffrn_reflns_limit_k_min -21
_diffrn_reflns_limit_l_max 25
_diffrn_reflns_limit_l_min -25
_diffrn_reflns_number 56477
_diffrn_reflns_point_group_measured_fraction_full 1.000
_diffrn_reflns_point_group_measured_fraction_max 0.996
_diffrn_reflns_theta_full 25.242
_diffrn_reflns_theta_max 28.372
_diffrn_reflns_theta_min 1.753
_exptl_absorpt_coefficient_mu 0.101
_exptl_absorpt_correction_type multi-scan
_exptl_absorpt_process_details SADABS
_exptl_crystal_colour colorless
_exptl_crystal_density_diffrn 0.879
_exptl_crystal_description prism
_exptl_crystal_F_000 1464
_exptl_crystal_size_max 0.190
_exptl_crystal_size_mid 0.170
_exptl_crystal_size_min 0.130
_exptl_transmission_factor_max 0.987
_exptl_transmission_factor_min 0.981
_refine_diff_density_max 0.295
_refine_diff_density_min -0.296
_refine_diff_density_rms 0.050
_refine_ls_extinction_method none
_refine_ls_goodness_of_fit_ref 0.877
_refine_ls_hydrogen_treatment constr
_refine_ls_matrix_type full
_refine_ls_number_parameters 442
_refine_ls_number_reflns 13042
_refine_ls_number_restraints 0
_refine_ls_restrained_S_all 0.877
_refine_ls_R_factor_all 0.1044
_refine_ls_R_factor_gt 0.0591
_refine_ls_shift/su_max 0.000
_refine_ls_shift/su_mean 0.000
_refine_ls_structure_factor_coef Fsqd
_refine_ls_weighting_details 'w=1/[\s^2^(Fo^2^)+(0.0744P)^2^] where P=(Fo^2^+2Fc^2^)/3'
_refine_ls_weighting_scheme calc
_refine_ls_wR_factor_gt 0.1368
_refine_ls_wR_factor_ref 0.1519
_reflns_Friedel_coverage 0.000
_reflns_number_gt 7005
_reflns_number_total 13042
_reflns_threshold_expression 'I > 2\s(I)'
_cod_data_source_file c8cc09550g2.cif
_cod_data_source_block L-SO4-645sq1
_cod_database_code 7122822
_shelx_shelxl_version_number 2017/1
_shelx_space_group_comment
;
The symmetry employed for this shelxl refinement is uniquely defined
by the following loop, which should always be used as a source of
symmetry information in preference to the above space-group names.
They are only intended as comments.
;
_shelx_estimated_absorpt_t_min 0.981
_shelx_estimated_absorpt_t_max 0.987

loop_
_space_group_symop_operation_xyz
'x, y, z'
'-x+1/2, y+1/2, -z+1/2'
'-x, -y, -z'
'x-1/2, -y-1/2, z-1/2'

loop_
_atom_site_label
_atom_site_type_symbol
_atom_site_fract_x
_atom_site_fract_y
_atom_site_fract_z
_atom_site_U_iso_or_equiv
_atom_site_adp_type
_atom_site_occupancy
_atom_site_site_symmetry_order
_atom_site_calc_flag
_atom_site_refinement_flags_posn
_atom_site_refinement_flags_adp
S1 S 0.43555(3) 0.01581(3) 0.18428(2) 0.03333(12) Uani 1 1 d . .
O1 O 0.48431(8) -0.05090(9) 0.16776(8) 0.0476(4) Uani 1 1 d . .
N1 N 0.42379(12) -0.25923(12) -0.17374(10) 0.0504(5) Uani 1 1 d . .
C1 C 0.38146(17) -0.33441(16) -0.20966(13) 0.0621(7) Uani 1 1 d . .
H1A H 0.388089 -0.339495 -0.257896 0.093 Uiso 1 1 calc R U
H1B H 0.405149 -0.382117 -0.180515 0.093 Uiso 1 1 calc R U
H1C H 0.323378 -0.330899 -0.214105 0.093 Uiso 1 1 calc R U
O2 O 0.35908(8) -0.01890(8) 0.19146(7) 0.0392(3) Uani 1 1 d . .
N2 N 0.39360(10) -0.19521(10) 0.10393(9) 0.0417(4) Uani 1 1 d . .
H2 H 0.418681 -0.150476 0.123805 0.050 Uiso 1 1 calc R U
C2 C 0.38620(16) -0.18715(17) -0.22055(13) 0.0620(7) Uani 1 1 d . .
H2A H 0.390313 -0.195025 -0.269409 0.093 Uiso 1 1 calc R U
H2B H 0.328762 -0.182386 -0.222960 0.093 Uiso 1 1 calc R U
H2C H 0.415179 -0.137360 -0.199617 0.093 Uiso 1 1 calc R U
O3 O 0.48225(8) 0.05253(8) 0.25420(7) 0.0408(3) Uani 1 1 d . .
N3 N 0.33521(10) -0.18774(10) 0.19387(9) 0.0406(4) Uani 1 1 d . .
H3 H 0.351249 -0.136787 0.194827 0.049 Uiso 1 1 calc R U
C3 C 0.51236(14) -0.26391(16) -0.17055(13) 0.0561(6) Uani 1 1 d . .
H3A H 0.516285 -0.272425 -0.219387 0.084 Uiso 1 1 calc R U
H3B H 0.539756 -0.212967 -0.150789 0.084 Uiso 1 1 calc R U
H3C H 0.538488 -0.309367 -0.139394 0.084 Uiso 1 1 calc R U
O4 O 0.41684(8) 0.07691(9) 0.12705(7) 0.0454(4) Uani 1 1 d . .
N4 N 0.37767(10) -0.10632(11) 0.32504(8) 0.0409(4) Uani 1 1 d . .
H4 H 0.368742 -0.063623 0.296301 0.049 Uiso 1 1 calc R U
C4 C 0.41702(13) -0.24626(13) -0.09966(11) 0.0424(5) Uani 1 1 d . .
O5 O 0.33007(11) -0.30757(10) 0.13210(8) 0.0590(4) Uani 1 1 d . .
N5 N 0.50232(10) -0.04989(11) 0.38013(8) 0.0396(4) Uani 1 1 d . .
H5 H 0.487482 -0.012853 0.345855 0.048 Uiso 1 1 calc R U
C5 C 0.37181(14) -0.29883(14) -0.07099(12) 0.0476(5) Uani 1 1 d . .
H5A H 0.346025 -0.344748 -0.098191 0.057 Uiso 1 1 calc R U
O6 O 0.46206(10) -0.16382(10) 0.42730(8) 0.0572(4) Uani 1 1 d . .
N6 N 0.63547(10) -0.01619(12) 0.33226(9) 0.0454(4) Uani 1 1 d . .
H6 H 0.585588 -0.004086 0.305756 0.054 Uiso 1 1 calc R U
C6 C 0.36405(13) -0.28481(13) -0.00311(11) 0.0442(5) Uani 1 1 d . .
H6A H 0.333194 -0.321027 0.016400 0.053 Uiso 1 1 calc R U
O7 O 0.76560(9) -0.03226(11) 0.32650(8) 0.0566(4) Uani 1 1 d . .
N7 N 0.65800(10) -0.01836(11) 0.22287(9) 0.0422(4) Uani 1 1 d . .
H7 H 0.604445 -0.017888 0.206786 0.051 Uiso 1 1 calc R U
C7 C 0.40163(12) -0.21745(12) 0.03642(10) 0.0383(5) Uani 1 1 d . .
N8 N 0.81057(10) -0.00475(11) 0.00144(8) 0.0404(4) Uani 1 1 d . .
C8 C 0.44698(13) -0.16572(13) 0.00717(11) 0.0455(5) Uani 1 1 d . .
H8 H 0.472846 -0.119559 0.033910 0.055 Uiso 1 1 calc R U
C9 C 0.45487(14) -0.18062(13) -0.06024(11) 0.0474(5) Uani 1 1 d . .
H9 H 0.486704 -0.145189 -0.079425 0.057 Uiso 1 1 calc R U
C10 C 0.34997(13) -0.23688(14) 0.14236(11) 0.0408(5) Uani 1 1 d . .
C11 C 0.29649(12) -0.21078(12) 0.24608(11) 0.0383(5) Uani 1 1 d . .
C12 C 0.23753(13) -0.27103(13) 0.23286(12) 0.0467(5) Uani 1 1 d . .
H12 H 0.221891 -0.298938 0.187833 0.056 Uiso 1 1 calc R U
C13 C 0.20137(14) -0.29045(15) 0.28581(14) 0.0540(6) Uani 1 1 d . .
H13 H 0.161779 -0.332531 0.277231 0.065 Uiso 1 1 calc R U
C14 C 0.22248(14) -0.24927(16) 0.35025(13) 0.0568(6) Uani 1 1 d . .
H14 H 0.197725 -0.262959 0.386290 0.068 Uiso 1 1 calc R U
C15 C 0.27955(14) -0.18807(15) 0.36277(12) 0.0506(6) Uani 1 1 d . .
H15 H 0.292815 -0.158644 0.406989 0.061 Uiso 1 1 calc R U
C16 C 0.31812(12) -0.16877(13) 0.31132(11) 0.0413(5) Uani 1 1 d . .
C17 C 0.44835(13) -0.10986(14) 0.38113(10) 0.0422(5) Uani 1 1 d . .
C18 C 0.58104(12) -0.04333(13) 0.43087(10) 0.0380(4) Uani 1 1 d . .
C19 C 0.59252(14) -0.05278(14) 0.50427(11) 0.0472(5) Uani 1 1 d . .
H19 H 0.546675 -0.062876 0.520515 0.057 Uiso 1 1 calc R U
C20 C 0.66806(14) -0.04796(15) 0.55390(11) 0.0530(6) Uani 1 1 d . .
H20 H 0.674549 -0.056301 0.603816 0.064 Uiso 1 1 calc R U
C21 C 0.73459(14) -0.03103(16) 0.53140(11) 0.0540(6) Uani 1 1 d . .
H21 H 0.787218 -0.027811 0.565776 0.065 Uiso 1 1 calc R U
C22 C 0.72502(13) -0.01862(16) 0.45858(11) 0.0519(6) Uani 1 1 d . .
H22 H 0.770904 -0.004567 0.443617 0.062 Uiso 1 1 calc R U
C23 C 0.64839(12) -0.02658(13) 0.40678(11) 0.0425(5) Uani 1 1 d . .
C24 C 0.69298(12) -0.02305(13) 0.29657(10) 0.0405(5) Uani 1 1 d . .
C25 C 0.69892(12) -0.01429(13) 0.17118(10) 0.0382(4) Uani 1 1 d . .
C26 C 0.78257(12) -0.00510(13) 0.18758(11) 0.0439(5) Uani 1 1 d . .
H26 H 0.815334 -0.001016 0.236649 0.053 Uiso 1 1 calc R U
C27 C 0.81862(12) -0.00185(13) 0.13266(11) 0.0439(5) Uani 1 1 d . .
H27 H 0.875980 0.004323 0.144506 0.053 Uiso 1 1 calc R U
C28 C 0.77225(12) -0.00747(13) 0.06125(11) 0.0390(5) Uani 1 1 d . .
C29 C 0.68823(13) -0.01540(16) 0.04389(12) 0.0518(6) Uani 1 1 d . .
H29 H 0.655408 -0.018695 -0.005213 0.062 Uiso 1 1 calc R U
C30 C 0.65340(12) -0.01839(16) 0.09874(11) 0.0499(6) Uani 1 1 d . .
H30 H 0.595917 -0.023468 0.086644 0.060 Uiso 1 1 calc R U
C31 C 0.90166(13) -0.00394(16) 0.02912(12) 0.0539(6) Uani 1 1 d . .
H31A H 0.920891 -0.053040 0.057938 0.081 Uiso 1 1 calc R U
H31B H 0.923770 -0.002597 -0.011827 0.081 Uiso 1 1 calc R U
H31C H 0.919945 0.044334 0.059370 0.081 Uiso 1 1 calc R U
C32 C 0.78271(14) 0.07082(15) -0.04238(12) 0.0534(6) Uani 1 1 d . .
H32A H 0.723100 0.071228 -0.060932 0.080 Uiso 1 1 calc R U
H32B H 0.801491 0.118784 -0.011832 0.080 Uiso 1 1 calc R U
H32C H 0.805316 0.071853 -0.083029 0.080 Uiso 1 1 calc R U
C33 C 0.78531(13) -0.07769(14) -0.04678(12) 0.0480(5) Uani 1 1 d . .
H33A H 0.725758 -0.079734 -0.065723 0.072 Uiso 1 1 calc R U
H33B H 0.808221 -0.073713 -0.087130 0.072 Uiso 1 1 calc R U
H33C H 0.805448 -0.127246 -0.018986 0.072 Uiso 1 1 calc R U

loop_
_atom_site_aniso_label
_atom_site_aniso_U_11
_atom_site_aniso_U_22
_atom_site_aniso_U_33
_atom_site_aniso_U_23
_atom_site_aniso_U_13
_atom_site_aniso_U_12
S1 0.0300(2) 0.0370(3) 0.0337(2) 0.0008(2) 0.01069(18) -0.0028(2)
O1 0.0363(8) 0.0473(9) 0.0622(9) -0.0145(7) 0.0195(7) -0.0018(7)
N1 0.0562(11) 0.0548(12) 0.0477(11) -0.0065(9) 0.0270(9) -0.0178(9)
C1 0.0773(17) 0.0683(17) 0.0515(13) -0.0162(12) 0.0357(13) -0.0272(14)
O2 0.0344(7) 0.0408(8) 0.0453(8) 0.0056(6) 0.0165(6) -0.0067(6)
N2 0.0468(10) 0.0398(10) 0.0453(10) -0.0069(8) 0.0239(8) -0.0111(8)
C2 0.0661(16) 0.0744(18) 0.0514(14) 0.0101(12) 0.0268(12) -0.0093(14)
O3 0.0407(8) 0.0431(8) 0.0362(7) -0.0020(6) 0.0079(6) -0.0018(6)
N3 0.0472(10) 0.0362(10) 0.0437(9) -0.0028(7) 0.0218(8) -0.0093(8)
C3 0.0557(14) 0.0636(16) 0.0624(15) -0.0086(12) 0.0378(12) -0.0105(12)
O4 0.0434(8) 0.0505(9) 0.0399(8) 0.0094(6) 0.0090(6) -0.0070(7)
N4 0.0441(10) 0.0471(11) 0.0323(8) 0.0036(7) 0.0130(7) -0.0056(8)
C4 0.0457(12) 0.0469(13) 0.0410(11) 0.0008(9) 0.0227(9) -0.0072(10)
O5 0.0920(13) 0.0434(10) 0.0546(10) -0.0078(7) 0.0418(9) -0.0214(9)
N5 0.0385(9) 0.0459(10) 0.0331(8) 0.0050(7) 0.0090(7) -0.0006(8)
C5 0.0538(13) 0.0479(13) 0.0479(12) -0.0055(10) 0.0253(11) -0.0181(11)
O6 0.0618(10) 0.0655(11) 0.0405(8) 0.0167(7) 0.0097(7) -0.0123(8)
N6 0.0342(9) 0.0687(12) 0.0339(9) 0.0022(8) 0.0112(7) 0.0073(9)
C6 0.0498(12) 0.0437(13) 0.0465(12) -0.0007(9) 0.0255(10) -0.0123(10)
O7 0.0373(8) 0.0958(13) 0.0385(8) 0.0072(8) 0.0141(7) 0.0196(8)
N7 0.0301(8) 0.0604(11) 0.0374(9) -0.0010(8) 0.0120(7) 0.0049(8)
C7 0.0391(11) 0.0390(12) 0.0390(11) -0.0021(8) 0.0151(9) -0.0040(9)
N8 0.0347(9) 0.0539(11) 0.0332(8) 0.0006(7) 0.0111(7) -0.0025(8)
C8 0.0511(13) 0.0455(13) 0.0445(12) -0.0080(9) 0.0213(10) -0.0130(10)
C9 0.0560(13) 0.0454(13) 0.0492(12) -0.0063(10) 0.0286(11) -0.0187(11)
C10 0.0424(11) 0.0449(13) 0.0360(10) -0.0004(9) 0.0134(9) -0.0048(10)
C11 0.0381(10) 0.0402(12) 0.0408(11) 0.0058(9) 0.0181(9) -0.0020(9)
C12 0.0414(12) 0.0471(13) 0.0538(13) 0.0025(10) 0.0177(10) -0.0038(10)
C13 0.0446(13) 0.0568(15) 0.0643(15) 0.0108(12) 0.0222(11) -0.0089(11)
C14 0.0500(13) 0.0728(17) 0.0523(14) 0.0172(12) 0.0228(11) -0.0071(12)
C15 0.0512(13) 0.0665(16) 0.0382(11) 0.0066(10) 0.0200(10) -0.0075(12)
C16 0.0393(11) 0.0466(13) 0.0402(11) 0.0034(9) 0.0153(9) -0.0051(10)
C17 0.0469(12) 0.0508(13) 0.0307(10) 0.0031(9) 0.0145(9) -0.0005(10)
C18 0.0380(11) 0.0405(12) 0.0346(10) 0.0001(8) 0.0098(8) 0.0026(9)
C19 0.0495(12) 0.0592(14) 0.0333(11) 0.0020(10) 0.0132(9) -0.0045(11)
C20 0.0566(14) 0.0686(16) 0.0314(11) 0.0028(10) 0.0100(10) 0.0041(12)
C21 0.0419(12) 0.0784(18) 0.0368(11) -0.0020(11) 0.0047(9) 0.0108(12)
C22 0.0364(11) 0.0783(17) 0.0411(12) -0.0020(11) 0.0118(9) 0.0108(11)
C23 0.0377(11) 0.0525(13) 0.0377(10) 0.0017(9) 0.0121(9) 0.0098(10)
C24 0.0356(11) 0.0514(13) 0.0366(10) -0.0016(9) 0.0141(9) 0.0061(10)
C25 0.0324(10) 0.0468(12) 0.0370(10) 0.0013(9) 0.0128(8) 0.0064(9)
C26 0.0354(11) 0.0579(14) 0.0365(10) 0.0028(9) 0.0082(8) -0.0017(10)
C27 0.0287(10) 0.0620(15) 0.0398(11) 0.0024(9) 0.0086(8) -0.0061(9)
C28 0.0326(10) 0.0470(13) 0.0394(10) 0.0008(9) 0.0140(8) 0.0009(9)
C29 0.0329(11) 0.0850(17) 0.0361(11) -0.0030(11) 0.0086(9) 0.0022(11)
C30 0.0274(10) 0.0829(17) 0.0393(11) -0.0027(11) 0.0098(9) 0.0010(11)
C31 0.0318(11) 0.0841(19) 0.0476(12) 0.0006(11) 0.0145(9) -0.0080(11)
C32 0.0560(14) 0.0624(16) 0.0441(12) 0.0048(11) 0.0184(11) -0.0004(12)
C33 0.0433(12) 0.0585(15) 0.0451(12) -0.0042(10) 0.0178(10) -0.0005(11)

loop_
_atom_type_symbol
_atom_type_description
_atom_type_scat_dispersion_real
_atom_type_scat_dispersion_imag
_atom_type_scat_source
C C 0.0033 0.0016 'International Tables Vol C Tables 4.2.6.8 and 6.1.1.4'
H H 0.0000 0.0000 'International Tables Vol C Tables 4.2.6.8 and 6.1.1.4'
N N 0.0061 0.0033 'International Tables Vol C Tables 4.2.6.8 and 6.1.1.4'
O O 0.0106 0.0060 'International Tables Vol C Tables 4.2.6.8 and 6.1.1.4'
S S 0.1246 0.1234 'International Tables Vol C Tables 4.2.6.8 and 6.1.1.4'

loop_
_geom_angle_atom_site_label_1
_geom_angle_atom_site_label_2
_geom_angle_atom_site_label_3
_geom_angle
O4 S1 O1 110.80(9)
O4 S1 O3 110.48(8)
O1 S1 O3 108.38(8)
O4 S1 O2 109.83(8)
O1 S1 O2 108.46(8)
O3 S1 O2 108.83(8)
C4 N1 C1 113.38(16)
C4 N1 C3 109.98(17)
C1 N1 C3 108.73(18)
C4 N1 C2 108.76(17)
C1 N1 C2 107.92(19)
C3 N1 C2 107.91(17)
C10 N2 C7 126.43(17)
C10 N3 C11 126.48(17)
C17 N4 C16 122.56(17)
C9 C4 C5 119.83(19)
C9 C4 N1 119.18(17)
C5 C4 N1 120.98(19)
C17 N5 C18 124.06(17)
C6 C5 C4 120.4(2)
C24 N6 C23 126.50(17)
C5 C6 C7 119.64(19)
C24 N7 C25 126.42(16)
C8 C7 C6 119.24(18)
C8 C7 N2 116.66(18)
C6 C7 N2 124.03(18)
C31 N8 C32 108.44(17)
C31 N8 C28 112.53(15)
C32 N8 C28 108.83(16)
C31 N8 C33 107.73(16)
C32 N8 C33 109.01(16)
C28 N8 C33 110.22(15)
C9 C8 C7 120.65(19)
C4 C9 C8 120.21(19)
O5 C10 N3 125.49(19)
O5 C10 N2 123.87(19)
N3 C10 N2 110.61(18)
C12 C11 C16 120.16(18)
C12 C11 N3 122.31(19)
C16 C11 N3 117.51(17)
C11 C12 C13 119.7(2)
C14 C13 C12 120.4(2)
C13 C14 C15 120.0(2)
C14 C15 C16 120.7(2)
C11 C16 C15 119.00(19)
C11 C16 N4 120.60(17)
C15 C16 N4 120.39(19)
O6 C17 N5 123.48(19)
O6 C17 N4 122.5(2)
N5 C17 N4 113.98(17)
C19 C18 C23 119.32(18)
C19 C18 N5 120.84(18)
C23 C18 N5 119.84(17)
C20 C19 C18 121.7(2)
C19 C20 C21 119.8(2)
C20 C21 C22 120.1(2)
C21 C22 C23 120.7(2)
C22 C23 C18 118.30(19)
C22 C23 N6 123.14(19)
C18 C23 N6 118.54(17)
O7 C24 N7 124.40(18)
O7 C24 N6 124.29(18)
N7 C24 N6 111.30(17)
C26 C25 C30 117.79(18)
C26 C25 N7 123.99(18)
C30 C25 N7 118.22(17)
C25 C26 C27 120.32(19)
C28 C27 C26 120.76(19)
C27 C28 C29 119.61(19)
C27 C28 N8 121.26(17)
C29 C28 N8 119.13(17)
C30 C29 C28 118.99(19)
C29 C30 C25 122.51(19)

loop_
_geom_bond_atom_site_label_1
_geom_bond_atom_site_label_2
_geom_bond_distance
S1 O4 1.4583(14)
S1 O1 1.4744(15)
S1 O3 1.4789(13)
S1 O2 1.4811(13)
N1 C4 1.492(3)
N1 C1 1.495(3)
N1 C3 1.511(3)
N1 C2 1.513(3)
N2 C10 1.389(3)
N2 C7 1.406(2)
N3 C10 1.367(3)
N3 C11 1.423(2)
N4 C17 1.366(3)
N4 C16 1.418(3)
C4 C9 1.368(3)
C4 C5 1.388(3)
O5 C10 1.210(2)
N5 C17 1.359(3)
N5 C18 1.418(2)
C5 C6 1.383(3)
O6 C17 1.231(2)
N6 C24 1.375(2)
N6 C23 1.404(2)
C6 C7 1.389(3)
O7 C24 1.219(2)
N7 C24 1.374(3)
N7 C25 1.392(2)
C7 C8 1.388(3)
N8 C31 1.497(3)
N8 C32 1.499(3)
N8 C28 1.500(2)
N8 C33 1.501(3)
C8 C9 1.377(3)
C11 C12 1.386(3)
C11 C16 1.389(3)
C12 C13 1.391(3)
C13 C14 1.370(3)
C14 C15 1.376(3)
C15 C16 1.393(3)
C18 C19 1.385(3)
C18 C23 1.404(3)
C19 C20 1.366(3)
C20 C21 1.374(3)
C21 C22 1.386(3)
C22 C23 1.402(3)
C25 C26 1.387(3)
C25 C30 1.387(3)
C26 C27 1.388(3)
C27 C28 1.376(3)
C28 C29 1.390(3)
C29 C30 1.372(3)
